data_4303127
loop_
_publ_author_name
'Eric C. Y. Tam'
'Nick C. Johnstone'
'Lorenzo Ferro'
'Peter B. Hitchcock'
'J. Robin Fulton'

_publ_section_title
;
Carbon Dioxide Activation by "Non-nucleophilic" Lead Alkoxides
;
_journal_name_full 'Inorganic Chemistry'
_journal_page_first 8971
_journal_page_last 8976
_journal_paper_doi 10.1021/ic900134f
_journal_volume 48
_journal_year 2009
_chemical_compound_source 'synthesis as described'
_chemical_formula_moiety 'C33 H50 N2 O Pb'
_chemical_formula_sum 'C33 H50 N2 O Pb'
_chemical_formula_weight 697.94
_chemical_name_systematic
;
 ?
;
_space_group_IT_number 2
_symmetry_cell_setting triclinic
_symmetry_Int_Tables_number 2
_symmetry_space_group_name_Hall '-P 1'
_symmetry_space_group_name_H-M 'P -1'
_atom_sites_solution_hydrogens geom
_atom_sites_solution_primary direct
_atom_sites_solution_secondary difmap
_audit_conform_dict_location ftp://ftp.iucr.org/pub/cif_core.dic
_audit_conform_dict_name cif_core.dic
_audit_conform_dict_version 2.2
_audit_creation_date 2007-12-04T10:13:02-00:00
_audit_creation_method 'WinGX routine CIF_UPDATE'
_cell_angle_alpha 103.184(2)
_cell_angle_beta 101.586(2)
_cell_angle_gamma 96.650(2)
_cell_formula_units_Z 2
_cell_length_a 8.5515(3)
_cell_length_b 11.9654(3)
_cell_length_c 16.9123(6)
_cell_measurement_reflns_used 21360
_cell_measurement_temperature 173(2)
_cell_measurement_theta_max 26.022
_cell_measurement_theta_min 3.395
_cell_measurement_wavelength 0.71073
_cell_volume 1626.69(9)
_computing_cell_refinement 'HKL Scalepack (Otwinowski & Minor 1997)'
_computing_data_collection 'Collect (Nonius BV, 1997-2000)'
_computing_data_reduction 'HKL Denzo and Scalepack (Otwinowski & Minor 1997)'
_computing_molecular_graphics 'Ortep-3 for Windows (Farrugia, 1997)'
_computing_publication_material 'WinGX publication routines (Farrugia, 1999)'
_computing_structure_refinement 'SHELXL-97 (Sheldrick, 1997)'
_computing_structure_solution 'SHELXS-97 (Sheldrick, 1997)'
_diffrn_ambient_temperature 173(2)
_diffrn_detector 'CCD plate'
_diffrn_measured_fraction_theta_full 0.994
_diffrn_measured_fraction_theta_max 0.994
_diffrn_measurement_device '95mm CCD camera on \k-goniostat'
_diffrn_measurement_device_type KappaCCD
_diffrn_measurement_method 'CCD rotation images, thick slices'
_diffrn_orient_matrix_type 'by Nonius Collect from scalepack cell'
_diffrn_orient_matrix_UB_11 -0.120441
_diffrn_orient_matrix_UB_12 -0.86371E-2
_diffrn_orient_matrix_UB_13 -0.183088E-1
_diffrn_orient_matrix_UB_21 0.108839E-1
_diffrn_orient_matrix_UB_22 0.154028E-1
_diffrn_orient_matrix_UB_23 -0.544947E-1
_diffrn_orient_matrix_UB_31 -0.67947E-2
_diffrn_orient_matrix_UB_32 -0.852871E-1
_diffrn_orient_matrix_UB_33 -0.244686E-1
_diffrn_radiation_monochromator graphite
_diffrn_radiation_probe x-ray
_diffrn_radiation_type MoK\a
_diffrn_radiation_wavelength 0.71073
_diffrn_reflns_av_R_equivalents 0.0419
_diffrn_reflns_av_unetI/netI 0.0384
_diffrn_reflns_limit_h_max 10
_diffrn_reflns_limit_h_min -10
_diffrn_reflns_limit_k_max 14
_diffrn_reflns_limit_k_min -14
_diffrn_reflns_limit_l_max 20
_diffrn_reflns_limit_l_min -20
_diffrn_reflns_number 22226
_diffrn_reflns_theta_full 25.98
_diffrn_reflns_theta_max 25.98
_diffrn_reflns_theta_min 3.45
_diffrn_source 'Enraf Nonius FR590'
_exptl_absorpt_coefficient_mu 5.211
_exptl_absorpt_correction_T_max 0.5178
_exptl_absorpt_correction_T_min 0.4169
_exptl_absorpt_correction_type multi-scan
_exptl_absorpt_process_details
;
        [c.f. r.h. blessing, acta cryst. (1995), a51, 33-38]
;
_exptl_crystal_colour colourless
_exptl_crystal_density_diffrn 1.425
_exptl_crystal_density_method 'not measured'
_exptl_crystal_description prism
_exptl_crystal_F_000 704
_exptl_crystal_size_max 0.2
_exptl_crystal_size_mid 0.15
_exptl_crystal_size_min 0.08
_refine_diff_density_max 0.634
_refine_diff_density_min -0.896
_refine_diff_density_rms 0.094
_refine_ls_extinction_method none
_refine_ls_goodness_of_fit_ref 1.046
_refine_ls_hydrogen_treatment constr
_refine_ls_matrix_type full
_refine_ls_number_parameters 341
_refine_ls_number_reflns 6353
_refine_ls_number_restraints 5
_refine_ls_restrained_S_all 1.046
_refine_ls_R_factor_all 0.0357
_refine_ls_R_factor_gt 0.0283
_refine_ls_shift/su_max 0.001
_refine_ls_shift/su_mean 0
_refine_ls_structure_factor_coef Fsqd
_refine_ls_weighting_details 'calc w=1/[\s^2^(Fo^2^)+(0.0275P)^2^+1.5209P] where P=(Fo^2^+2Fc^2^)/3'
_refine_ls_weighting_scheme calc
_refine_ls_wR_factor_gt 0.0598
_refine_ls_wR_factor_ref 0.0627
_reflns_number_gt 5674
_reflns_number_total 6353
_reflns_threshold_expression >2sigma(I)
_cod_data_source_file ic900134f_si_002_5.cif
_cod_data_source_block (8)-dec107
_cod_database_code 4303127

loop_
_symmetry_equiv_pos_as_xyz
'x, y, z'
'-x, -y, -z'

loop_
_atom_site_label
_atom_site_type_symbol
_atom_site_fract_x
_atom_site_fract_y
_atom_site_fract_z
_atom_site_U_iso_or_equiv
_atom_site_adp_type
_atom_site_occupancy
_atom_site_symmetry_multiplicity
_atom_site_calc_flag
_atom_site_refinement_flags
_atom_site_disorder_assembly
_atom_site_disorder_group
Pb Pb 0.373119(18) 0.179784(11) 0.187591(8) 0.03086(6) Uani 1 1 d . A .
O O 0.6200(4) 0.1781(3) 0.18656(18) 0.0468(7) Uani 1 1 d . . .
N1 N 0.4223(3) 0.3702(2) 0.26636(17) 0.0242(6) Uani 1 1 d . . .
N2 N 0.4020(4) 0.1479(2) 0.31867(18) 0.0269(7) Uani 1 1 d . . .
C1 C 0.3731(4) 0.4039(3) 0.3356(2) 0.0255(7) Uani 1 1 d . A .
C2 C 0.3287(4) 0.3292(3) 0.3839(2) 0.0300(8) Uani 1 1 d . . .
H2 H 0.2724 0.3606 0.4246 0.036 Uiso 1 1 calc R A .
C3 C 0.3562(4) 0.2150(3) 0.3801(2) 0.0273(8) Uani 1 1 d . A .
C4 C 0.3632(5) 0.5311(3) 0.3685(3) 0.0381(9) Uani 1 1 d . . .
H4A H 0.4723 0.5773 0.3857 0.057 Uiso 1 1 calc R A .
H4B H 0.3138 0.5402 0.4166 0.057 Uiso 1 1 calc R . .
H4C H 0.2969 0.558 0.3245 0.057 Uiso 1 1 calc R . .
C5 C 0.3327(6) 0.1687(4) 0.4542(3) 0.0415(10) Uani 1 1 d . . .
H5A H 0.2928 0.0847 0.4352 0.062 Uiso 1 1 calc R A .
H5B H 0.2538 0.2078 0.4799 0.062 Uiso 1 1 calc R . .
H5C H 0.4363 0.1839 0.4954 0.062 Uiso 1 1 calc R . .
C6 C 0.4883(4) 0.4526(3) 0.2268(2) 0.0283(8) Uani 1 1 d . A .
C7 C 0.3887(5) 0.4802(3) 0.1594(2) 0.0329(9) Uani 1 1 d . . .
C8 C 0.4590(6) 0.5567(4) 0.1202(3) 0.0465(11) Uani 1 1 d . A .
H8 H 0.3938 0.5759 0.0743 0.056 Uiso 1 1 calc R . .
C9 C 0.6209(6) 0.6050(4) 0.1467(3) 0.0490(12) Uani 1 1 d . . .
H9 H 0.6656 0.6587 0.1203 0.059 Uiso 1 1 calc R A .
C10 C 0.7170(5) 0.5753(3) 0.2111(3) 0.0418(10) Uani 1 1 d . A .
H10 H 0.8287 0.6085 0.2282 0.05 Uiso 1 1 calc R . .
C11 C 0.6557(5) 0.4976(3) 0.2524(2) 0.0302(8) Uani 1 1 d . . .
C12 C 0.2099(5) 0.4287(3) 0.1274(2) 0.0356(9) Uani 1 1 d . A .
H12 H 0.1798 0.381 0.1652 0.043 Uiso 1 1 calc R . .
C13 C 0.1757(6) 0.3477(4) 0.0387(3) 0.0527(12) Uani 1 1 d . . .
H13A H 0.2039 0.3927 0.0003 0.079 Uiso 1 1 calc R A .
H13B H 0.0605 0.3134 0.0203 0.079 Uiso 1 1 calc R . .
H13C H 0.2409 0.2856 0.0389 0.079 Uiso 1 1 calc R . .
C14 C 0.1031(6) 0.5225(4) 0.1281(3) 0.0474(11) Uani 1 1 d . . .
H14A H 0.1239 0.5732 0.1849 0.071 Uiso 1 1 calc R A .
H14B H -0.0111 0.4856 0.11 0.071 Uiso 1 1 calc R . .
H14C H 0.1278 0.5689 0.09 0.071 Uiso 1 1 calc R . .
C15 C 0.7667(5) 0.4635(4) 0.3206(3) 0.0443(10) Uani 1 1 d . A .
H15 H 0.706 0.3935 0.3307 0.053 Uiso 1 1 calc R . .
C16 C 0.8115(10) 0.5556(8) 0.4016(4) 0.138(4) Uani 1 1 d . . .
H16A H 0.8717 0.6259 0.3943 0.208 Uiso 1 1 calc R A .
H16B H 0.8793 0.5273 0.4443 0.208 Uiso 1 1 calc R . .
H16C H 0.713 0.5739 0.4192 0.208 Uiso 1 1 calc R . .
C17 C 0.9178(7) 0.4287(6) 0.2967(4) 0.0815(18) Uani 1 1 d . . .
H17A H 0.9855 0.497 0.2909 0.122 Uiso 1 1 calc R A .
H17B H 0.8881 0.3689 0.2434 0.122 Uiso 1 1 calc R . .
H17C H 0.9782 0.3976 0.3401 0.122 Uiso 1 1 calc R . .
C18 C 0.4534(5) 0.0394(3) 0.3247(2) 0.0297(8) Uani 1 1 d . A .
C19 C 0.3471(5) -0.0660(3) 0.2841(2) 0.0346(9) Uani 1 1 d . . .
C20 C 0.4075(6) -0.1694(4) 0.2842(3) 0.0459(11) Uani 1 1 d . A .
H20 H 0.3384 -0.2415 0.256 0.055 Uiso 1 1 calc R . .
C21 C 0.5627(6) -0.1698(4) 0.3238(3) 0.0459(11) Uani 1 1 d . . .
H21 H 0.6003 -0.2416 0.3232 0.055 Uiso 1 1 calc R A .
C22 C 0.6645(5) -0.0667(4) 0.3643(3) 0.0448(10) Uani 1 1 d . A .
H22 H 0.7722 -0.0683 0.392 0.054 Uiso 1 1 calc R . .
C23 C 0.6143(5) 0.0406(3) 0.3660(3) 0.0371(9) Uani 1 1 d . . .
C24 C 0.1731(5) -0.0708(3) 0.2400(3) 0.0393(9) Uani 1 1 d . A .
H24 H 0.1525 0.011 0.247 0.047 Uiso 1 1 calc R . .
C25 C 0.1412(7) -0.1277(4) 0.1463(3) 0.0604(14) Uani 1 1 d . . .
H25A H 0.2193 -0.0877 0.1225 0.091 Uiso 1 1 calc R A .
H25B H 0.0311 -0.1221 0.1189 0.091 Uiso 1 1 calc R . .
H25C H 0.1529 -0.2099 0.1375 0.091 Uiso 1 1 calc R . .
C26 C 0.0549(6) -0.1344(4) 0.2786(3) 0.0580(13) Uani 1 1 d . . .
H26A H 0.0745 -0.2144 0.2739 0.087 Uiso 1 1 calc R A .
H26B H -0.0565 -0.1355 0.249 0.087 Uiso 1 1 calc R . .
H26C H 0.0709 -0.0938 0.3376 0.087 Uiso 1 1 calc R . .
C27 C 0.7319(6) 0.1532(4) 0.4115(3) 0.0568(13) Uani 1 1 d . A .
H27 H 0.673 0.2196 0.4063 0.068 Uiso 1 1 calc R . .
C28 C 0.7897(8) 0.1609(6) 0.5051(4) 0.0809(18) Uani 1 1 d . . .
H28A H 0.6957 0.1458 0.5284 0.121 Uiso 1 1 calc R A .
H28B H 0.8506 0.239 0.5342 0.121 Uiso 1 1 calc R . .
H28C H 0.8596 0.1028 0.5122 0.121 Uiso 1 1 calc R . .
C29 C 0.8747(7) 0.1658(6) 0.3721(4) 0.0819(19) Uani 1 1 d . . .
H29A H 0.9341 0.1012 0.3758 0.123 Uiso 1 1 calc R A .
H29B H 0.9467 0.2398 0.4016 0.123 Uiso 1 1 calc R . .
H29C H 0.8357 0.1647 0.3132 0.123 Uiso 1 1 calc R . .
C30 C 0.6502(10) 0.0983(7) 0.1173(5) 0.052(2) Uiso 0.610(11) 1 d PD A 1
H30 H 0.544 0.0683 0.0759 0.062 Uiso 0.610(11) 1 calc PR A 1
C31 C 0.7564(12) 0.1620(9) 0.0769(7) 0.079(3) Uiso 0.610(11) 1 d PD A 1
H31A H 0.7789 0.1068 0.0289 0.094 Uiso 0.610(11) 1 calc PR A 1
H31B H 0.8609 0.1975 0.1173 0.094 Uiso 0.610(11) 1 calc PR A 1
C32 C 0.6754(12) 0.2585(8) 0.0461(6) 0.062(3) Uiso 0.610(11) 1 d PD A 1
H32A H 0.7478 0.2997 0.0199 0.092 Uiso 0.610(11) 1 calc PR A 1
H32B H 0.6543 0.3137 0.0937 0.092 Uiso 0.610(11) 1 calc PR A 1
H32C H 0.5731 0.2233 0.0053 0.092 Uiso 0.610(11) 1 calc PR A 1
C33 C 0.7165(15) -0.0083(10) 0.1382(7) 0.079(3) Uiso 0.610(11) 1 d PD A 1
H33A H 0.6419 -0.0484 0.1639 0.119 Uiso 0.610(11) 1 calc PR A 1
H33B H 0.823 0.0172 0.1772 0.119 Uiso 0.610(11) 1 calc PR A 1
H33C H 0.7268 -0.0616 0.0868 0.119 Uiso 0.610(11) 1 calc PR A 1
C30A C 0.6484(14) 0.1416(10) 0.0986(8) 0.045(3) Uiso 0.390(11) 1 d PD A 2
H30A H 0.5429 0.1095 0.0568 0.054 Uiso 0.390(11) 1 calc PR A 2
C31A C 0.7507(17) 0.0486(11) 0.1017(10) 0.069(5) Uiso 0.390(11) 1 d PD A 2
H31C H 0.8542 0.0805 0.1438 0.083 Uiso 0.390(11) 1 calc PR A 2
H31D H 0.7756 0.0203 0.0466 0.083 Uiso 0.390(11) 1 calc PR A 2
C32A C 0.6558(19) -0.0545(13) 0.1254(10) 0.066(4) Uiso 0.390(11) 1 d PD A 2
H32D H 0.7222 -0.1157 0.128 0.099 Uiso 0.390(11) 1 calc PR A 2
H32E H 0.5544 -0.0864 0.083 0.099 Uiso 0.390(11) 1 calc PR A 2
H32F H 0.6316 -0.0259 0.18 0.099 Uiso 0.390(11) 1 calc PR A 2
C33A C 0.739(2) 0.2457(14) 0.0758(12) 0.079(5) Uiso 0.390(11) 1 d PD A 2
H33D H 0.6743 0.3081 0.0775 0.119 Uiso 0.390(11) 1 calc PR A 2
H33E H 0.7573 0.2197 0.0195 0.119 Uiso 0.390(11) 1 calc PR A 2
H33F H 0.844 0.2749 0.1161 0.119 Uiso 0.390(11) 1 calc PR A 2

loop_
_atom_site_aniso_label
_atom_site_aniso_U_11
_atom_site_aniso_U_22
_atom_site_aniso_U_33
_atom_site_aniso_U_23
_atom_site_aniso_U_13
_atom_site_aniso_U_12
Pb 0.04232(10) 0.02445(8) 0.02341(8) 0.00481(5) 0.00498(6) 0.00362(6)
O 0.0506(18) 0.0515(18) 0.0381(17) 0.0032(14) 0.0174(14) 0.0125(15)
N1 0.0288(16) 0.0200(14) 0.0238(15) 0.0061(12) 0.0068(13) 0.0013(12)
N2 0.0311(16) 0.0234(15) 0.0268(16) 0.0081(12) 0.0065(13) 0.0037(13)
C1 0.0241(18) 0.0230(17) 0.0267(19) 0.0048(14) 0.0028(15) 0.0018(15)
C2 0.036(2) 0.0303(19) 0.0256(19) 0.0077(15) 0.0106(16) 0.0046(16)
C3 0.0278(19) 0.0297(19) 0.0248(19) 0.0083(15) 0.0073(15) 0.0019(16)
C4 0.051(2) 0.0228(19) 0.042(2) 0.0031(16) 0.021(2) 0.0059(18)
C5 0.058(3) 0.040(2) 0.035(2) 0.0185(18) 0.019(2) 0.012(2)
C6 0.037(2) 0.0191(17) 0.030(2) 0.0053(15) 0.0111(17) 0.0079(16)
C7 0.041(2) 0.030(2) 0.033(2) 0.0111(16) 0.0142(18) 0.0109(17)
C8 0.061(3) 0.049(3) 0.041(2) 0.024(2) 0.019(2) 0.016(2)
C9 0.059(3) 0.040(2) 0.064(3) 0.027(2) 0.037(3) 0.011(2)
C10 0.041(2) 0.030(2) 0.057(3) 0.0101(19) 0.023(2) 0.0025(18)
C11 0.034(2) 0.0231(18) 0.035(2) 0.0048(15) 0.0140(17) 0.0046(16)
C12 0.040(2) 0.035(2) 0.032(2) 0.0129(17) 0.0026(18) 0.0067(18)
C13 0.062(3) 0.053(3) 0.037(3) 0.008(2) -0.001(2) 0.015(2)
C14 0.050(3) 0.045(2) 0.049(3) 0.015(2) 0.010(2) 0.011(2)
C15 0.028(2) 0.050(3) 0.054(3) 0.016(2) 0.0082(19) -0.0009(19)
C16 0.127(6) 0.201(9) 0.050(4) -0.034(5) -0.034(4) 0.111(6)
C17 0.065(4) 0.116(5) 0.076(4) 0.032(4) 0.017(3) 0.050(4)
C18 0.041(2) 0.0274(19) 0.0264(19) 0.0128(15) 0.0114(17) 0.0095(17)
C19 0.047(2) 0.0257(19) 0.032(2) 0.0056(16) 0.0146(18) 0.0033(17)
C20 0.067(3) 0.027(2) 0.045(3) 0.0091(18) 0.018(2) 0.009(2)
C21 0.063(3) 0.031(2) 0.056(3) 0.019(2) 0.025(2) 0.022(2)
C22 0.045(2) 0.052(3) 0.050(3) 0.030(2) 0.016(2) 0.018(2)
C23 0.042(2) 0.035(2) 0.039(2) 0.0176(18) 0.0093(19) 0.0101(18)
C24 0.050(3) 0.027(2) 0.037(2) 0.0059(17) 0.0062(19) 0.0005(18)
C25 0.080(4) 0.044(3) 0.047(3) 0.005(2) 0.002(3) 0.004(3)
C26 0.046(3) 0.054(3) 0.072(3) 0.019(3) 0.012(2) -0.004(2)
C27 0.043(3) 0.049(3) 0.074(4) 0.027(3) -0.008(2) 0.006(2)
C28 0.073(4) 0.090(4) 0.062(4) 0.007(3) -0.003(3) -0.002(3)
C29 0.057(3) 0.105(5) 0.078(4) 0.039(4) 0.004(3) -0.016(3)

loop_
_atom_type_symbol
_atom_type_description
_atom_type_scat_dispersion_real
_atom_type_scat_dispersion_imag
_atom_type_scat_source
C C 0.0033 0.0016 'International Tables Vol C Tables 4.2.6.8 and 6.1.1.4'
H H 0 0 'International Tables Vol C Tables 4.2.6.8 and 6.1.1.4'
N N 0.0061 0.0033 'International Tables Vol C Tables 4.2.6.8 and 6.1.1.4'
O O 0.0106 0.006 'International Tables Vol C Tables 4.2.6.8 and 6.1.1.4'
Pb Pb -3.3944 10.1111 'International Tables Vol C Tables 4.2.6.8 and 6.1.1.4'

loop_
_geom_angle_atom_site_label_1
_geom_angle_atom_site_label_2
_geom_angle_atom_site_label_3
_geom_angle
_geom_angle_site_symmetry_1
_geom_angle_site_symmetry_3
_geom_angle_publ_flag
O Pb N2 94.08(11) . . ?
O Pb N1 93.33(10) . . ?
N2 Pb N1 80.76(10) . . ?
C30 O Pb 115.8(4) . . ?
C30A O Pb 113.3(5) . . ?
C1 N1 C6 121.7(3) . . ?
C1 N1 Pb 123.5(2) . . ?
C6 N1 Pb 114.1(2) . . ?
C3 N2 C18 122.0(3) . . ?
C3 N2 Pb 123.4(2) . . ?
C18 N2 Pb 114.1(2) . . ?
N1 C1 C2 124.5(3) . . ?
N1 C1 C4 119.8(3) . . ?
C2 C1 C4 115.7(3) . . ?
C3 C2 C1 128.9(3) . . ?
C3 C2 H2 115.6 . . ?
C1 C2 H2 115.6 . . ?
N2 C3 C2 125.0(3) . . ?
N2 C3 C5 119.1(3) . . ?
C2 C3 C5 115.9(3) . . ?
C1 C4 H4A 109.5 . . ?
C1 C4 H4B 109.5 . . ?
H4A C4 H4B 109.5 . . ?
C1 C4 H4C 109.5 . . ?
H4A C4 H4C 109.5 . . ?
H4B C4 H4C 109.5 . . ?
C3 C5 H5A 109.5 . . ?
C3 C5 H5B 109.5 . . ?
H5A C5 H5B 109.5 . . ?
C3 C5 H5C 109.5 . . ?
H5A C5 H5C 109.5 . . ?
H5B C5 H5C 109.5 . . ?
C7 C6 C11 121.1(3) . . ?
C7 C6 N1 119.8(3) . . ?
C11 C6 N1 118.8(3) . . ?
C8 C7 C6 118.1(4) . . ?
C8 C7 C12 119.3(4) . . ?
C6 C7 C12 122.6(3) . . ?
C9 C8 C7 121.4(4) . . ?
C9 C8 H8 119.3 . . ?
C7 C8 H8 119.3 . . ?
C10 C9 C8 119.9(4) . . ?
C10 C9 H9 120.1 . . ?
C8 C9 H9 120.1 . . ?
C9 C10 C11 122.0(4) . . ?
C9 C10 H10 119 . . ?
C11 C10 H10 119 . . ?
C10 C11 C6 117.5(4) . . ?
C10 C11 C15 120.4(4) . . ?
C6 C11 C15 122.2(3) . . ?
C7 C12 C14 112.2(3) . . ?
C7 C12 C13 111.1(3) . . ?
C14 C12 C13 109.6(3) . . ?
C7 C12 H12 107.9 . . ?
C14 C12 H12 107.9 . . ?
C13 C12 H12 107.9 . . ?
C12 C13 H13A 109.5 . . ?
C12 C13 H13B 109.5 . . ?
H13A C13 H13B 109.5 . . ?
C12 C13 H13C 109.5 . . ?
H13A C13 H13C 109.5 . . ?
H13B C13 H13C 109.5 . . ?
C12 C14 H14A 109.5 . . ?
C12 C14 H14B 109.5 . . ?
H14A C14 H14B 109.5 . . ?
C12 C14 H14C 109.5 . . ?
H14A C14 H14C 109.5 . . ?
H14B C14 H14C 109.5 . . ?
C16 C15 C11 113.0(4) . . ?
C16 C15 C17 109.6(5) . . ?
C11 C15 C17 113.0(4) . . ?
C16 C15 H15 107 . . ?
C11 C15 H15 107 . . ?
C17 C15 H15 107 . . ?
C15 C16 H16A 109.5 . . ?
C15 C16 H16B 109.5 . . ?
H16A C16 H16B 109.5 . . ?
C15 C16 H16C 109.5 . . ?
H16A C16 H16C 109.5 . . ?
H16B C16 H16C 109.5 . . ?
C15 C17 H17A 109.5 . . ?
C15 C17 H17B 109.5 . . ?
H17A C17 H17B 109.5 . . ?
C15 C17 H17C 109.5 . . ?
H17A C17 H17C 109.5 . . ?
H17B C17 H17C 109.5 . . ?
C19 C18 C23 121.2(3) . . ?
C19 C18 N2 119.7(3) . . ?
C23 C18 N2 119.0(3) . . ?
C20 C19 C18 117.7(4) . . ?
C20 C19 C24 119.6(4) . . ?
C18 C19 C24 122.7(3) . . ?
C21 C20 C19 121.9(4) . . ?
C21 C20 H20 119.1 . . ?
C19 C20 H20 119.1 . . ?
C20 C21 C22 119.9(4) . . ?
C20 C21 H21 120 . . ?
C22 C21 H21 120 . . ?
C21 C22 C23 121.8(4) . . ?
C21 C22 H22 119.1 . . ?
C23 C22 H22 119.1 . . ?
C22 C23 C18 117.5(4) . . ?
C22 C23 C27 120.0(4) . . ?
C18 C23 C27 122.5(4) . . ?
C19 C24 C25 111.7(4) . . ?
C19 C24 C26 111.4(4) . . ?
C25 C24 C26 110.1(4) . . ?
C19 C24 H24 107.8 . . ?
C25 C24 H24 107.8 . . ?
C26 C24 H24 107.8 . . ?
C24 C25 H25A 109.5 . . ?
C24 C25 H25B 109.5 . . ?
H25A C25 H25B 109.5 . . ?
C24 C25 H25C 109.5 . . ?
H25A C25 H25C 109.5 . . ?
H25B C25 H25C 109.5 . . ?
C24 C26 H26A 109.5 . . ?
C24 C26 H26B 109.5 . . ?
H26A C26 H26B 109.5 . . ?
C24 C26 H26C 109.5 . . ?
H26A C26 H26C 109.5 . . ?
H26B C26 H26C 109.5 . . ?
C29 C27 C23 111.3(5) . . ?
C29 C27 C28 110.7(4) . . ?
C23 C27 C28 111.3(4) . . ?
C29 C27 H27 107.8 . . ?
C23 C27 H27 107.8 . . ?
C28 C27 H27 107.8 . . ?
C27 C28 H28A 109.5 . . ?
C27 C28 H28B 109.5 . . ?
H28A C28 H28B 109.5 . . ?
C27 C28 H28C 109.5 . . ?
H28A C28 H28C 109.5 . . ?
H28B C28 H28C 109.5 . . ?
C27 C29 H29A 109.5 . . ?
C27 C29 H29B 109.5 . . ?
H29A C29 H29B 109.5 . . ?
C27 C29 H29C 109.5 . . ?
H29A C29 H29C 109.5 . . ?
H29B C29 H29C 109.5 . . ?
O C30 C31 109.0(7) . . ?
O C30 C33 114.4(7) . . ?
C31 C30 C33 112.2(8) . . ?
O C30 H30 106.9 . . ?
C31 C30 H30 106.9 . . ?
C33 C30 H30 106.9 . . ?
C30 C31 C32 110.9(8) . . ?
C30 C31 H31A 109.5 . . ?
C32 C31 H31A 109.5 . . ?
C30 C31 H31B 109.5 . . ?
C32 C31 H31B 109.5 . . ?
H31A C31 H31B 108.1 . . ?
C31 C32 H32A 109.5 . . ?
C31 C32 H32B 109.5 . . ?
H32A C32 H32B 109.5 . . ?
C31 C32 H32C 109.5 . . ?
H32A C32 H32C 109.5 . . ?
H32B C32 H32C 109.5 . . ?
C30 C33 H33A 109.5 . . ?
C30 C33 H33B 109.5 . . ?
H33A C33 H33B 109.5 . . ?
C30 C33 H33C 109.5 . . ?
H33A C33 H33C 109.5 . . ?
H33B C33 H33C 109.5 . . ?
C31A C30A O 104.7(9) . . ?
C31A C30A C33A 110.2(11) . . ?
O C30A C33A 111.2(10) . . ?
C31A C30A H30A 110.2 . . ?
O C30A H30A 110.2 . . ?
C33A C30A H30A 110.2 . . ?
C30A C31A C32A 108.9(11) . . ?
C30A C31A H31C 109.9 . . ?
C32A C31A H31C 109.9 . . ?
C30A C31A H31D 109.9 . . ?
C32A C31A H31D 109.9 . . ?
H31C C31A H31D 108.3 . . ?
C31A C32A H32D 109.5 . . ?
C31A C32A H32E 109.5 . . ?
H32D C32A H32E 109.5 . . ?
C31A C32A H32F 109.5 . . ?
H32D C32A H32F 109.5 . . ?
H32E C32A H32F 109.5 . . ?
C30A C33A H33D 109.5 . . ?
C30A C33A H33E 109.5 . . ?
H33D C33A H33E 109.5 . . ?
C30A C33A H33F 109.5 . . ?
H33D C33A H33F 109.5 . . ?
H33E C33A H33F 109.5 . . ?

loop_
_geom_bond_atom_site_label_1
_geom_bond_atom_site_label_2
_geom_bond_distance
_geom_bond_site_symmetry_2
_geom_bond_publ_flag
Pb O 2.117(3) . ?
Pb N2 2.304(3) . ?
Pb N1 2.305(3) . ?
O C30 1.421(8) . ?
O C30A 1.529(12) . ?
N1 C1 1.317(4) . ?
N1 C6 1.436(4) . ?
N2 C3 1.316(5) . ?
N2 C18 1.437(4) . ?
C1 C2 1.410(5) . ?
C1 C4 1.515(5) . ?
C2 C3 1.403(5) . ?
C2 H2 0.95 . ?
C3 C5 1.521(5) . ?
C4 H4A 0.98 . ?
C4 H4B 0.98 . ?
C4 H4C 0.98 . ?
C5 H5A 0.98 . ?
C5 H5B 0.98 . ?
C5 H5C 0.98 . ?
C6 C7 1.407(5) . ?
C6 C11 1.412(5) . ?
C7 C8 1.396(6) . ?
C7 C12 1.519(6) . ?
C8 C9 1.378(7) . ?
C8 H8 0.95 . ?
C9 C10 1.368(6) . ?
C9 H9 0.95 . ?
C10 C11 1.399(5) . ?
C10 H10 0.95 . ?
C11 C15 1.505(6) . ?
C12 C14 1.526(6) . ?
C12 C13 1.540(6) . ?
C12 H12 1 . ?
C13 H13A 0.98 . ?
C13 H13B 0.98 . ?
C13 H13C 0.98 . ?
C14 H14A 0.98 . ?
C14 H14B 0.98 . ?
C14 H14C 0.98 . ?
C15 C16 1.497(7) . ?
C15 C17 1.505(7) . ?
C15 H15 1 . ?
C16 H16A 0.98 . ?
C16 H16B 0.98 . ?
C16 H16C 0.98 . ?
C17 H17A 0.98 . ?
C17 H17B 0.98 . ?
C17 H17C 0.98 . ?
C18 C19 1.407(5) . ?
C18 C23 1.409(6) . ?
C19 C20 1.394(6) . ?
C19 C24 1.512(6) . ?
C20 C21 1.362(7) . ?
C20 H20 0.95 . ?
C21 C22 1.369(6) . ?
C21 H21 0.95 . ?
C22 C23 1.397(6) . ?
C22 H22 0.95 . ?
C23 C27 1.523(6) . ?
C24 C25 1.529(6) . ?
C24 C26 1.529(6) . ?
C24 H24 1 . ?
C25 H25A 0.98 . ?
C25 H25B 0.98 . ?
C25 H25C 0.98 . ?
C26 H26A 0.98 . ?
C26 H26B 0.98 . ?
C26 H26C 0.98 . ?
C27 C29 1.512(7) . ?
C27 C28 1.539(8) . ?
C27 H27 1 . ?
C28 H28A 0.98 . ?
C28 H28B 0.98 . ?
C28 H28C 0.98 . ?
C29 H29A 0.98 . ?
C29 H29B 0.98 . ?
C29 H29C 0.98 . ?
C30 C31 1.484(11) . ?
C30 C33 1.537(12) . ?
C30 H30 1 . ?
C31 C32 1.549(13) . ?
C31 H31A 0.99 . ?
C31 H31B 0.99 . ?
C32 H32A 0.98 . ?
C32 H32B 0.98 . ?
C32 H32C 0.98 . ?
C33 H33A 0.98 . ?
C33 H33B 0.98 . ?
C33 H33C 0.98 . ?
C30A C31A 1.497(14) . ?
C30A C33A 1.556(16) . ?
C30A H30A 1 . ?
C31A C32A 1.571(16) . ?
C31A H31C 0.99 . ?
C31A H31D 0.99 . ?
C32A H32D 0.98 . ?
C32A H32E 0.98 . ?
C32A H32F 0.98 . ?
C33A H33D 0.98 . ?
C33A H33E 0.98 . ?
C33A H33F 0.98 . ?
